data_4036180
loop_
_publ_author_name
'Kumari, A. Leela Siva'
'Swamy, K. C. Kumara'

_publ_section_title
;
 Divergence in the reactivity between amine- and phosphine-catalyzed
 cycloaddition reactions of allenoates with enynals: one-pot
 gold-catalyzed synthesis of trisubstituted benzofurans from the [3 + 2]
 cycloadduct via 1,2-alkyl migration and dehydrogenation.
;
_journal_issue 8
_journal_name_full 'The Journal of organic chemistry'
_journal_page_first 4084
_journal_page_last 4096
_journal_paper_doi 10.1021/acs.joc.5b00415
_journal_volume 80
_journal_year 2015
_chemical_formula_sum 'C23 H18 O3'
_chemical_formula_weight 342.37
_space_group_IT_number 29
_space_group_name_Hall 'P 2c -2ac'
_space_group_name_H-M_alt 'P c a 21'
_symmetry_cell_setting orthorhombic
_symmetry_space_group_name_H-M 'P c a 21'
_atom_sites_solution_hydrogens geom
_atom_sites_solution_primary direct
_atom_sites_solution_secondary difmap
_audit_creation_method SHELXL-97
_cell_angle_alpha 90.00
_cell_angle_beta 90.00
_cell_angle_gamma 90.00
_cell_formula_units_Z 4
_cell_length_a 12.3414(4)
_cell_length_b 20.8549(6)
_cell_length_c 6.9482(2)
_cell_measurement_reflns_used 1340
_cell_measurement_temperature 293(2)
_cell_measurement_theta_max 70.5600
_cell_measurement_theta_min 4.1620
_cell_volume 1788.32(9)
_computing_cell_refinement 'CrysAlisPro, Oxford Diffraction Ltd.'
_computing_data_collection 'CrysAlisPro, Oxford Diffraction Ltd.'
_computing_data_reduction 'CrysAlisPro, Oxford Diffraction Ltd.'
_computing_structure_refinement 'SHELXL-97 (Sheldrick, 1997)'
_computing_structure_solution 'SHELXS-97 (Sheldrick, 1990)'
_diffrn_ambient_temperature 293(2)
_diffrn_measured_fraction_theta_full 0.999
_diffrn_measured_fraction_theta_max 0.999
_diffrn_measurement_device_type 'Xcalibur, Eos, Gemini'
_diffrn_measurement_method '\w scans'
_diffrn_radiation_monochromator graphite
_diffrn_radiation_source 'fine-focus sealed tube'
_diffrn_radiation_type CuK\a
_diffrn_radiation_wavelength 1.54184
_diffrn_reflns_av_R_equivalents 0.0146
_diffrn_reflns_av_sigmaI/netI 0.0173
_diffrn_reflns_limit_h_max 14
_diffrn_reflns_limit_h_min -9
_diffrn_reflns_limit_k_max 24
_diffrn_reflns_limit_k_min -24
_diffrn_reflns_limit_l_max 8
_diffrn_reflns_limit_l_min -5
_diffrn_reflns_number 3533
_diffrn_reflns_theta_full 67.07
_diffrn_reflns_theta_max 67.07
_diffrn_reflns_theta_min 4.16
_diffrn_standards_decay_% none
_diffrn_standards_interval_count 'not applicable'
_diffrn_standards_interval_time 'not applicable'
_diffrn_standards_number 'not applicable'
_exptl_absorpt_coefficient_mu 0.669
_exptl_absorpt_correction_T_max 1.00000
_exptl_absorpt_correction_T_min 0.88299
_exptl_absorpt_correction_type multi-scan
_exptl_absorpt_process_details 'CrysAlisPro, Oxford Diffraction Ltd.'
_exptl_crystal_colour colourless
_exptl_crystal_density_diffrn 1.272
_exptl_crystal_density_method 'not measured'
_exptl_crystal_description needles
_exptl_crystal_F_000 720
_exptl_crystal_size_max 0.28
_exptl_crystal_size_mid 0.18
_exptl_crystal_size_min 0.14
_refine_diff_density_max 0.113
_refine_diff_density_min -0.207
_refine_diff_density_rms 0.045
_refine_ls_abs_structure_details 'Flack H D (1983), Acta Cryst. A39, 876-881'
_refine_ls_abs_structure_Flack 0.4(3)
_refine_ls_extinction_method none
_refine_ls_goodness_of_fit_ref 1.075
_refine_ls_hydrogen_treatment mixed
_refine_ls_matrix_type full
_refine_ls_number_parameters 236
_refine_ls_number_reflns 2117
_refine_ls_number_restraints 1
_refine_ls_restrained_S_all 1.075
_refine_ls_R_factor_all 0.0483
_refine_ls_R_factor_gt 0.0411
_refine_ls_shift/su_max 0.000
_refine_ls_shift/su_mean 0.000
_refine_ls_structure_factor_coef Fsqd
_refine_ls_weighting_details 'calc w=1/[\s^2^(Fo^2^)+(0.0594P)^2^+0.0336P] where P=(Fo^2^+2Fc^2^)/3'
_refine_ls_weighting_scheme calc
_refine_ls_wR_factor_gt 0.0988
_refine_ls_wR_factor_ref 0.1049
_reflns_number_gt 1819
_reflns_number_total 2117
_reflns_threshold_expression >2sigma(I)
_cod_data_source_file jo5b00415_si_002.cif
_cod_data_source_block compd-16aa
_cod_original_cell_volume 1788.32(10)
_cod_database_code 4036180

loop_
_symmetry_equiv_pos_as_xyz
'x, y, z'
'-x, -y, z+1/2'
'-x+1/2, y, z+1/2'
'x+1/2, -y, z'

loop_
_atom_site_label
_atom_site_type_symbol
_atom_site_fract_x
_atom_site_fract_y
_atom_site_fract_z
_atom_site_U_iso_or_equiv
_atom_site_adp_type
_atom_site_occupancy
_atom_site_symmetry_multiplicity
_atom_site_calc_flag
_atom_site_refinement_flags
O1 O 0.78043(12) 0.28884(6) 0.4672(3) 0.0534(4) Uani 1 1 d .
C4 C 0.80451(17) 0.22442(9) 0.4693(4) 0.0499(5) Uani 1 1 d .
C3 C 0.70929(18) 0.18856(9) 0.4716(4) 0.0516(5) Uani 1 1 d .
O3 O 0.52954(13) 0.10688(7) 0.4534(3) 0.0702(5) Uani 1 1 d .
C2 C 0.62263(17) 0.23451(9) 0.4739(4) 0.0510(5) Uani 1 1 d .
H2 H 0.5488 0.2256 0.4761 0.061 Uiso 1 1 calc R
C8 C 0.71758(19) 0.12142(9) 0.4708(5) 0.0559(5) Uani 1 1 d .
C1 C 0.66864(17) 0.29281(9) 0.4721(4) 0.0510(5) Uani 1 1 d .
C5 C 0.90923(18) 0.19962(10) 0.4618(4) 0.0546(5) Uani 1 1 d .
C7 C 0.8201(2) 0.09523(10) 0.4695(5) 0.0652(6) Uani 1 1 d .
H7 H 0.8273 0.0509 0.4729 0.078 Uiso 1 1 calc R
C9 C 0.62436(18) 0.35757(9) 0.4725(4) 0.0538(5) Uani 1 1 d .
O2 O 0.63197(17) 0.01941(7) 0.4774(6) 0.0995(8) Uani 1 1 d .
C21 C 0.6237(2) 0.07636(10) 0.4692(5) 0.0661(6) Uani 1 1 d .
C15 C 1.00737(19) 0.24032(11) 0.4465(4) 0.0576(6) Uani 1 1 d .
C6 C 0.9131(2) 0.13259(11) 0.4634(5) 0.0642(6) Uani 1 1 d .
H6 H 0.9802 0.1124 0.4601 0.077 Uiso 1 1 calc R
C14 C 0.6873(2) 0.41011(11) 0.4249(5) 0.0726(9) Uani 1 1 d .
H14 H 0.7602 0.4047 0.3948 0.087 Uiso 1 1 calc R
C12 C 0.5336(3) 0.47971(13) 0.4658(7) 0.0923(10) Uani 1 1 d .
H12 H 0.5030 0.5204 0.4624 0.111 Uiso 1 1 calc R
C16 C 1.0143(2) 0.30037(12) 0.5314(4) 0.0641(7) Uani 1 1 d .
H16 H 0.9564 0.3157 0.6037 0.077 Uiso 1 1 calc R
C20 C 1.0965(2) 0.21906(13) 0.3387(4) 0.0676(7) Uani 1 1 d .
H20 H 1.0944 0.1789 0.2807 0.081 Uiso 1 1 calc R
C17 C 1.1057(2) 0.33772(13) 0.5103(5) 0.0731(8) Uani 1 1 d .
H17 H 1.1093 0.3776 0.5698 0.088 Uiso 1 1 calc R
C18 C 1.1914(2) 0.31635(15) 0.4022(5) 0.0783(9) Uani 1 1 d .
H18 H 1.2523 0.3421 0.3862 0.094 Uiso 1 1 calc R
C10 C 0.5159(2) 0.36711(12) 0.5185(5) 0.0683(7) Uani 1 1 d .
H10 H 0.4727 0.3324 0.5524 0.082 Uiso 1 1 calc R
C22 C 0.4341(2) 0.06610(12) 0.4407(8) 0.0888(10) Uani 1 1 d .
H22A H 0.4177 0.0479 0.5659 0.107 Uiso 1 1 calc R
H22B H 0.4470 0.0313 0.3512 0.107 Uiso 1 1 calc R
C11 C 0.4724(3) 0.42772(12) 0.5140(6) 0.0840(11) Uani 1 1 d .
H11 H 0.3996 0.4334 0.5444 0.101 Uiso 1 1 calc R
C23 C 0.3430(2) 0.10544(16) 0.3741(7) 0.0999(12) Uani 1 1 d .
H23A H 0.3578 0.1209 0.2467 0.150 Uiso 1 1 calc R
H23B H 0.3333 0.1412 0.4596 0.150 Uiso 1 1 calc R
H23C H 0.2781 0.0800 0.3725 0.150 Uiso 1 1 calc R
C19 C 1.1871(2) 0.25692(15) 0.3177(5) 0.0759(8) Uani 1 1 d .
H19 H 1.2456 0.2422 0.2459 0.091 Uiso 1 1 calc R
C13 C 0.6413(3) 0.47103(13) 0.4223(7) 0.0946(13) Uani 1 1 d .
H13 H 0.6839 0.5063 0.3908 0.113 Uiso 1 1 calc R

loop_
_atom_site_aniso_label
_atom_site_aniso_U_11
_atom_site_aniso_U_22
_atom_site_aniso_U_33
_atom_site_aniso_U_23
_atom_site_aniso_U_13
_atom_site_aniso_U_12
O1 0.0587(8) 0.0495(7) 0.0519(8) 0.0005(10) 0.0021(10) 0.0012(7)
C4 0.0623(13) 0.0488(10) 0.0387(10) -0.0004(14) 0.0009(14) 0.0033(9)
C3 0.0625(13) 0.0515(10) 0.0408(11) 0.0033(15) 0.0010(14) 0.0024(9)
O3 0.0733(10) 0.0484(8) 0.0888(13) -0.0011(12) -0.0011(14) -0.0098(8)
C2 0.0571(12) 0.0492(10) 0.0467(12) 0.0022(14) 0.0043(14) 0.0018(9)
C8 0.0697(13) 0.0488(10) 0.0493(12) 0.0011(16) 0.0019(15) 0.0029(10)
C1 0.0547(12) 0.0548(11) 0.0437(11) -0.0009(13) 0.0006(14) 0.0020(9)
C5 0.0625(13) 0.0605(12) 0.0407(11) 0.0006(14) -0.0006(14) 0.0060(10)
C7 0.0817(16) 0.0505(11) 0.0635(15) 0.0029(17) -0.0008(19) 0.0109(11)
C9 0.0632(13) 0.0493(10) 0.0488(11) -0.0009(14) -0.0023(15) 0.0023(10)
O2 0.1026(14) 0.0479(9) 0.148(2) 0.0072(18) 0.006(2) -0.0003(9)
C21 0.0816(17) 0.0505(11) 0.0662(15) 0.0072(17) 0.000(2) 0.0003(11)
C15 0.0578(13) 0.0684(14) 0.0465(13) 0.0037(14) -0.0042(13) 0.0070(11)
C6 0.0685(15) 0.0654(13) 0.0589(14) 0.0008(18) -0.0017(17) 0.0161(11)
C14 0.0754(16) 0.0560(13) 0.087(3) 0.0065(15) 0.0024(16) 0.0000(12)
C12 0.106(2) 0.0546(14) 0.117(3) 0.000(2) 0.000(3) 0.0168(15)
C16 0.0614(15) 0.0731(16) 0.0577(15) -0.0046(14) -0.0005(13) 0.0042(13)
C20 0.0679(16) 0.0742(17) 0.0608(16) 0.0030(15) 0.0049(14) 0.0092(14)
C17 0.0711(16) 0.0735(15) 0.075(2) 0.0000(16) -0.0092(15) -0.0048(14)
C18 0.0623(17) 0.090(2) 0.082(2) 0.0119(18) -0.0020(16) -0.0061(15)
C10 0.0725(16) 0.0562(13) 0.0764(19) -0.0060(14) 0.0049(15) 0.0021(12)
C22 0.0846(19) 0.0622(14) 0.119(3) -0.003(2) -0.001(2) -0.0213(14)
C11 0.0781(18) 0.0683(16) 0.106(3) -0.008(2) 0.006(2) 0.0162(14)
C23 0.079(2) 0.098(2) 0.123(3) -0.009(3) -0.011(2) -0.0118(18)
C19 0.0612(16) 0.095(2) 0.0718(18) 0.0130(18) 0.0098(15) 0.0121(16)
C13 0.105(2) 0.0499(13) 0.128(4) 0.013(2) 0.004(3) -0.0045(15)

loop_
_atom_type_symbol
_atom_type_description
_atom_type_scat_dispersion_real
_atom_type_scat_dispersion_imag
_atom_type_scat_source
C C 0.0181 0.0091 'International Tables Vol C Tables 4.2.6.8 and 6.1.1.4'
H H 0.0000 0.0000 'International Tables Vol C Tables 4.2.6.8 and 6.1.1.4'
O O 0.0492 0.0322 'International Tables Vol C Tables 4.2.6.8 and 6.1.1.4'

loop_
_geom_angle_atom_site_label_1
_geom_angle_atom_site_label_2
_geom_angle_atom_site_label_3
_geom_angle
C4 O1 C1 105.89(16)
O1 C4 C5 124.23(18)
O1 C4 C3 110.00(17)
C5 C4 C3 125.71(19)
C4 C3 C8 118.3(2)
C4 C3 C2 105.67(17)
C8 C3 C2 136.0(2)
C21 O3 C22 115.65(18)
C1 C2 C3 106.82(19)
C7 C8 C3 117.5(2)
C7 C8 C21 117.60(18)
C3 C8 C21 124.9(2)
C2 C1 O1 111.61(18)
C2 C1 C9 132.9(2)
O1 C1 C9 115.45(18)
C4 C5 C6 113.7(2)
C4 C5 C15 123.23(19)
C6 C5 C15 123.0(2)
C8 C7 C6 122.5(2)
C14 C9 C10 118.8(2)
C14 C9 C1 121.5(2)
C10 C9 C1 119.6(2)
O2 C21 O3 123.7(2)
O2 C21 C8 124.1(2)
O3 C21 C8 112.21(18)
C16 C15 C20 117.7(2)
C16 C15 C5 122.4(2)
C20 C15 C5 119.9(2)
C7 C6 C5 122.2(2)
C9 C14 C13 119.8(3)
C11 C12 C13 119.0(3)
C17 C16 C15 121.0(3)
C19 C20 C15 120.8(3)
C18 C17 C16 120.4(3)
C17 C18 C19 119.8(3)
C11 C10 C9 120.2(3)
O3 C22 C23 108.2(2)
C12 C11 C10 121.4(3)
C18 C19 C20 120.3(3)
C12 C13 C14 120.8(3)

loop_
_geom_bond_atom_site_label_1
_geom_bond_atom_site_label_2
_geom_bond_distance
O1 C4 1.376(2)
O1 C1 1.383(2)
C4 C5 1.393(3)
C4 C3 1.393(3)
C3 C8 1.404(3)
C3 C2 1.436(3)
O3 C21 1.330(3)
O3 C22 1.456(3)
C2 C1 1.342(3)
C8 C7 1.378(3)
C8 C21 1.491(3)
C1 C9 1.457(3)
C5 C6 1.399(3)
C5 C15 1.483(3)
C7 C6 1.388(3)
C9 C14 1.383(3)
C9 C10 1.391(4)
O2 C21 1.193(2)
C15 C16 1.387(3)
C15 C20 1.403(4)
C14 C13 1.392(4)
C12 C11 1.363(4)
C12 C13 1.376(4)
C16 C17 1.379(3)
C20 C19 1.376(4)
C17 C18 1.372(4)
C18 C19 1.372(4)
C10 C11 1.374(3)
C22 C23 1.467(4)
